data_7122968
loop_
_publ_author_name
'Matsuo, Kyohei'
'Yasuda, Takuma'

_publ_section_title
;
 Boronate- and borinate-based \p-systems for blue thermally activated
 delayed fluorescence materials
;
_journal_name_full 'Chemical Communications'
_journal_paper_doi 10.1039/C8CC10282A
_journal_year 2019
_chemical_formula_sum 'C45 H30 B N S2'
_chemical_formula_weight 659.63
_space_group_crystal_system monoclinic
_space_group_IT_number 14
_space_group_name_Hall '-P 2yn'
_space_group_name_H-M_alt 'P 1 21/n 1'
_symmetry_space_group_name_Hall '-P 2yn'
_symmetry_space_group_name_H-M 'P 1 21/n 1'
_atom_sites_solution_hydrogens geom
_audit_creation_method SHELXL-2016/6
_audit_update_record
;
2018-10-15 deposited with the CCDC.
2019-02-05 downloaded from the CCDC.
;
_cell_angle_alpha 90
_cell_angle_beta 102.554(6)
_cell_angle_gamma 90
_cell_formula_units_Z 4
_cell_length_a 9.425(5)
_cell_length_b 28.656(14)
_cell_length_c 12.602(6)
_cell_measurement_reflns_used 6039
_cell_measurement_temperature 159(2)
_cell_measurement_theta_max 30.3
_cell_measurement_theta_min 1.8
_cell_volume 3322(3)
_computing_cell_refinement
;
CrystalClear-SM Expert 2.0 r16 (Rigaku, 2014)
;
_computing_data_collection
;
CrystalClear-SM Expert 2.0 r16 (Rigaku, 2014)
;
_computing_data_reduction
;
CrystalClear-SM Expert 2.0 r16 (Rigaku, 2014)
;
_computing_structure_refinement 'SHELXL-2016/6 (Sheldrick, 2016)'
_computing_structure_solution 'SHELXT-2016/6 (Sheldrick, 2016)'
_diffrn_ambient_temperature 159(2)
_diffrn_detector_area_resol_mean 28.5714
_diffrn_measured_fraction_theta_full 0.997
_diffrn_measured_fraction_theta_max 0.997
_diffrn_measurement_device_type
;
Rigaku Saturn724+ (4x4 bin mode)
;
_diffrn_measurement_method 'profile data from \w-scans'
_diffrn_radiation_type MoK\a
_diffrn_radiation_wavelength 0.71075
_diffrn_reflns_av_R_equivalents 0.0775
_diffrn_reflns_av_unetI/netI 0.0589
_diffrn_reflns_Laue_measured_fraction_full 0.997
_diffrn_reflns_Laue_measured_fraction_max 0.997
_diffrn_reflns_limit_h_max 11
_diffrn_reflns_limit_h_min -11
_diffrn_reflns_limit_k_max 34
_diffrn_reflns_limit_k_min -34
_diffrn_reflns_limit_l_max 14
_diffrn_reflns_limit_l_min -14
_diffrn_reflns_number 27061
_diffrn_reflns_point_group_measured_fraction_full 0.997
_diffrn_reflns_point_group_measured_fraction_max 0.997
_diffrn_reflns_theta_full 24.998
_diffrn_reflns_theta_max 24.998
_diffrn_reflns_theta_min 2.631
_diffrn_source 'Rotating Anode'
_exptl_absorpt_coefficient_mu 0.196
_exptl_absorpt_correction_T_max 1.000
_exptl_absorpt_correction_T_min 0.720
_exptl_absorpt_correction_type multi-scan
_exptl_absorpt_process_details
;
Absorption correction given as Multi-scan
;
_exptl_crystal_colour Yellow
_exptl_crystal_density_diffrn 1.319
_exptl_crystal_description Block
_exptl_crystal_F_000 1376
_exptl_crystal_size_max 0.220
_exptl_crystal_size_mid 0.180
_exptl_crystal_size_min 0.100
_refine_diff_density_max 0.324
_refine_diff_density_min -0.318
_refine_diff_density_rms 0.064
_refine_ls_extinction_method none
_refine_ls_goodness_of_fit_ref 1.077
_refine_ls_hydrogen_treatment constr
_refine_ls_matrix_type full
_refine_ls_number_parameters 444
_refine_ls_number_reflns 5828
_refine_ls_number_restraints 0
_refine_ls_restrained_S_all 1.077
_refine_ls_R_factor_all 0.0861
_refine_ls_R_factor_gt 0.0590
_refine_ls_shift/su_max 0.001
_refine_ls_shift/su_mean 0.000
_refine_ls_structure_factor_coef Fsqd
_refine_ls_weighting_details 'w=1/[\s^2^(Fo^2^)+(0.0573P)^2^+1.5679P] where P=(Fo^2^+2Fc^2^)/3'
_refine_ls_weighting_scheme calc
_refine_ls_wR_factor_gt 0.1259
_refine_ls_wR_factor_ref 0.1440
_reflns_Friedel_coverage 0.000
_reflns_number_gt 4215
_reflns_number_total 5828
_reflns_threshold_expression 'I > 2\s(I)'
_cod_data_source_file c8cc10282a2.cif
_cod_data_source_block 2
_cod_depositor_comments
;
The following automatic conversions were performed:

'_exptl_absorpt_correction_type' value 'Multi-scan' changed to
'multi-scan' according to
/home/data/users/saulius/crontab/automatic-downloads/rss-feeds/RSC/lib/dictionaries/cif_core.dic
dictionary named 'cif_core.dic' version 2.4.2 from 2011-04-26.

Automatic conversion script
Id: cif_fix_values 4973 2017-02-22 13:04:09Z antanas 
;
_cod_database_code 7122968
_shelx_shelxl_version_number 2016/6
_shelx_space_group_comment
;
The symmetry employed for this shelxl refinement is uniquely defined
by the following loop, which should always be used as a source of
symmetry information in preference to the above space-group names.
They are only intended as comments.
;
_shelx_estimated_absorpt_t_min 0.958
_shelx_estimated_absorpt_t_max 0.981

loop_
_space_group_symop_operation_xyz
'x, y, z'
'-x+1/2, y+1/2, -z+1/2'
'-x, -y, -z'
'x-1/2, -y-1/2, z-1/2'

loop_
_atom_site_label
_atom_site_type_symbol
_atom_site_fract_x
_atom_site_fract_y
_atom_site_fract_z
_atom_site_U_iso_or_equiv
_atom_site_adp_type
_atom_site_occupancy
_atom_site_site_symmetry_order
_atom_site_calc_flag
_atom_site_refinement_flags_posn
_atom_site_refinement_flags_adp
B1 B 0.5412(4) 0.51569(11) 0.2875(3) 0.0321(8) Uani 1 1 d . .
S1 S 0.69974(9) 0.48305(3) 0.35054(7) 0.0413(2) Uani 1 1 d . .
S2 S 0.47918(9) 0.50217(3) 0.14653(7) 0.0387(2) Uani 1 1 d . .
C1 C 0.4780(3) 0.55534(9) 0.3431(2) 0.0261(6) Uani 1 1 d . .
C2 C 0.5502(3) 0.56999(9) 0.4498(2) 0.0271(6) Uani 1 1 d . .
C3 C 0.5105(3) 0.61248(10) 0.4892(2) 0.0293(7) Uani 1 1 d . .
H1 H 0.558541 0.622710 0.559559 0.035 Uiso 1 1 calc R U
C4 C 0.4022(3) 0.64000(9) 0.4277(2) 0.0257(6) Uani 1 1 d . .
C5 C 0.3252(3) 0.62456(9) 0.3279(2) 0.0272(7) Uani 1 1 d . .
H2 H 0.248236 0.643037 0.287882 0.033 Uiso 1 1 calc R U
C6 C 0.3594(3) 0.58194(9) 0.2851(2) 0.0257(6) Uani 1 1 d . .
C7 C 0.7418(3) 0.50524(10) 0.4828(3) 0.0337(7) Uani 1 1 d . .
C8 C 0.6687(3) 0.54273(10) 0.5198(2) 0.0313(7) Uani 1 1 d . .
C9 C 0.7134(3) 0.55415(11) 0.6304(3) 0.0391(8) Uani 1 1 d . .
H3 H 0.663288 0.578270 0.658845 0.047 Uiso 1 1 calc R U
C10 C 0.8266(4) 0.53198(12) 0.6996(3) 0.0464(9) Uani 1 1 d . .
H4 H 0.852800 0.540834 0.773981 0.056 Uiso 1 1 calc R U
C11 C 0.9023(4) 0.49660(12) 0.6604(3) 0.0441(9) Uani 1 1 d . .
H5 H 0.982990 0.481945 0.706766 0.053 Uiso 1 1 calc R U
C12 C 0.8588(3) 0.48329(11) 0.5543(3) 0.0403(8) Uani 1 1 d . .
H6 H 0.908662 0.458555 0.527812 0.048 Uiso 1 1 calc R U
C13 C 0.3174(3) 0.53426(11) 0.1103(3) 0.0350(7) Uani 1 1 d . .
C14 C 0.2702(3) 0.56687(10) 0.1792(2) 0.0293(7) Uani 1 1 d . .
C15 C 0.1295(3) 0.58484(11) 0.1420(3) 0.0370(8) Uani 1 1 d . .
H7 H 0.090718 0.604971 0.188481 0.044 Uiso 1 1 calc R U
N1 N 0.3707(2) 0.68496(7) 0.46784(19) 0.0263(5) Uani 1 1 d . .
C16 C 0.0459(4) 0.57457(13) 0.0417(3) 0.0516(10) Uani 1 1 d . .
H8 H -0.048669 0.587479 0.019186 0.062 Uiso 1 1 calc R U
C17 C 0.1017(4) 0.54479(16) -0.0273(3) 0.0697(13) Uani 1 1 d . .
H9 H 0.047164 0.538745 -0.098730 0.084 Uiso 1 1 calc R U
C18 C 0.2351(4) 0.52437(13) 0.0083(3) 0.0564(11) Uani 1 1 d . .
H10 H 0.271118 0.503237 -0.037597 0.068 Uiso 1 1 calc R U
C19 C 0.2676(3) 0.68664(9) 0.5348(2) 0.0241(6) Uani 1 1 d . .
C20 C 0.1989(3) 0.64616(10) 0.5588(2) 0.0299(7) Uani 1 1 d . .
H11 H 0.223643 0.616959 0.532081 0.036 Uiso 1 1 calc R U
C21 C 0.0946(3) 0.64803(10) 0.6214(2) 0.0314(7) Uani 1 1 d . .
H12 H 0.047849 0.620090 0.635848 0.038 Uiso 1 1 calc R U
C22 C 0.0574(3) 0.68994(11) 0.6633(2) 0.0324(7) Uani 1 1 d . .
C23 C 0.1309(3) 0.72966(10) 0.6420(2) 0.0300(7) Uani 1 1 d . .
H13 H 0.108543 0.758541 0.671628 0.036 Uiso 1 1 calc R U
C24 C 0.2360(3) 0.72921(9) 0.5792(2) 0.0221(6) Uani 1 1 d . .
C25 C -0.0602(4) 0.69236(12) 0.7272(3) 0.0512(10) Uani 1 1 d . .
H25 H -0.083671 0.660774 0.747749 0.077 Uiso 1 1 calc R U
H26 H -0.147186 0.706829 0.682569 0.077 Uiso 1 1 calc R U
H27 H -0.026107 0.711065 0.792922 0.077 Uiso 1 1 calc R U
C26 C 0.4786(3) 0.71983(9) 0.4790(2) 0.0249(6) Uani 1 1 d . .
C27 C 0.6059(3) 0.71316(10) 0.4403(2) 0.0318(7) Uani 1 1 d . .
H14 H 0.618727 0.685064 0.403427 0.038 Uiso 1 1 calc R U
C28 C 0.7125(3) 0.74687(11) 0.4551(3) 0.0381(8) Uani 1 1 d . .
H15 H 0.797539 0.741628 0.427836 0.046 Uiso 1 1 calc R U
C29 C 0.6988(3) 0.78819(11) 0.5087(3) 0.0388(8) Uani 1 1 d . .
C30 C 0.5689(3) 0.79531(10) 0.5422(2) 0.0323(7) Uani 1 1 d . .
H16 H 0.555816 0.823978 0.576704 0.039 Uiso 1 1 calc R U
C31 C 0.4578(3) 0.76258(9) 0.5277(2) 0.0237(6) Uani 1 1 d . .
C32 C 0.8173(4) 0.82444(13) 0.5251(4) 0.0660(12) Uani 1 1 d . .
H28 H 0.851115 0.830706 0.602957 0.099 Uiso 1 1 calc R U
H29 H 0.779413 0.853269 0.487599 0.099 Uiso 1 1 calc R U
H30 H 0.898617 0.812916 0.495408 0.099 Uiso 1 1 calc R U
C33 C 0.3112(3) 0.77436(9) 0.5557(2) 0.0223(6) Uani 1 1 d . .
C34 C 0.2153(3) 0.80151(9) 0.4608(2) 0.0231(6) Uani 1 1 d . .
C35 C 0.1636(3) 0.78746(10) 0.3551(2) 0.0300(7) Uani 1 1 d . .
H17 H 0.187283 0.757539 0.331508 0.036 Uiso 1 1 calc R U
C36 C 0.0759(3) 0.81802(12) 0.2834(3) 0.0399(8) Uani 1 1 d . .
H18 H 0.037610 0.808555 0.210543 0.048 Uiso 1 1 calc R U
C37 C 0.0438(4) 0.86193(12) 0.3171(3) 0.0445(9) Uani 1 1 d . .
H19 H -0.015336 0.882433 0.266912 0.053 Uiso 1 1 calc R U
C38 C 0.0972(3) 0.87641(11) 0.4234(3) 0.0379(8) Uani 1 1 d . .
H20 H 0.075476 0.906639 0.446504 0.045 Uiso 1 1 calc R U
C39 C 0.1827(3) 0.84589(10) 0.4951(2) 0.0279(7) Uani 1 1 d . .
C40 C 0.3255(3) 0.80993(9) 0.6481(2) 0.0227(6) Uani 1 1 d . .
C41 C 0.3983(3) 0.80557(10) 0.7547(2) 0.0278(7) Uani 1 1 d . .
H21 H 0.449235 0.777644 0.779358 0.033 Uiso 1 1 calc R U
C42 C 0.3966(3) 0.84264(10) 0.8265(2) 0.0339(7) Uani 1 1 d . .
H22 H 0.447333 0.840067 0.900194 0.041 Uiso 1 1 calc R U
C43 C 0.3212(3) 0.88307(11) 0.7904(3) 0.0389(8) Uani 1 1 d . .
H23 H 0.319645 0.907951 0.839996 0.047 Uiso 1 1 calc R U
C44 C 0.2474(3) 0.88785(10) 0.6825(3) 0.0355(7) Uani 1 1 d . .
H24 H 0.196365 0.915785 0.657991 0.043 Uiso 1 1 calc R U
C45 C 0.2498(3) 0.85109(9) 0.6117(2) 0.0262(6) Uani 1 1 d . .

loop_
_atom_site_aniso_label
_atom_site_aniso_U_11
_atom_site_aniso_U_22
_atom_site_aniso_U_33
_atom_site_aniso_U_23
_atom_site_aniso_U_13
_atom_site_aniso_U_12
B1 0.0339(19) 0.0234(18) 0.042(2) 0.0010(15) 0.0144(17) -0.0026(14)
S1 0.0411(5) 0.0309(5) 0.0541(6) -0.0007(4) 0.0155(4) 0.0110(4)
S2 0.0402(5) 0.0356(5) 0.0429(5) -0.0126(4) 0.0148(4) 0.0037(3)
C1 0.0272(15) 0.0201(14) 0.0334(17) 0.0026(13) 0.0118(13) -0.0009(12)
C2 0.0285(15) 0.0242(15) 0.0314(16) 0.0048(13) 0.0129(13) 0.0004(12)
C3 0.0372(17) 0.0260(16) 0.0259(16) -0.0014(13) 0.0096(13) 0.0016(13)
C4 0.0305(16) 0.0198(14) 0.0298(16) -0.0014(12) 0.0132(13) 0.0016(12)
C5 0.0278(15) 0.0225(15) 0.0321(17) -0.0006(13) 0.0084(13) 0.0021(12)
C6 0.0314(16) 0.0214(15) 0.0264(15) 0.0007(12) 0.0112(13) -0.0023(12)
C7 0.0295(16) 0.0298(17) 0.0444(19) 0.0086(14) 0.0137(15) 0.0004(13)
C8 0.0274(16) 0.0297(17) 0.0379(18) 0.0094(14) 0.0096(14) -0.0009(12)
C9 0.0364(18) 0.0436(19) 0.0373(19) 0.0062(15) 0.0085(15) 0.0046(15)
C10 0.044(2) 0.051(2) 0.041(2) 0.0129(17) 0.0019(17) -0.0002(17)
C11 0.0336(18) 0.046(2) 0.051(2) 0.0208(18) 0.0043(17) 0.0014(15)
C12 0.0322(17) 0.0305(17) 0.061(2) 0.0157(16) 0.0166(17) 0.0069(14)
C13 0.0326(17) 0.0360(18) 0.0378(19) -0.0108(15) 0.0104(15) -0.0004(14)
C14 0.0329(16) 0.0240(15) 0.0318(17) -0.0049(13) 0.0091(14) -0.0033(12)
C15 0.0368(18) 0.0340(18) 0.041(2) -0.0043(15) 0.0104(16) 0.0025(14)
N1 0.0286(13) 0.0204(12) 0.0331(14) -0.0064(10) 0.0138(11) -0.0010(10)
C16 0.0360(19) 0.059(2) 0.053(2) -0.0180(19) -0.0055(17) 0.0071(17)
C17 0.049(2) 0.102(3) 0.050(2) -0.040(2) -0.008(2) 0.009(2)
C18 0.047(2) 0.072(3) 0.048(2) -0.033(2) 0.0073(18) 0.0061(19)
C19 0.0240(15) 0.0261(15) 0.0218(15) -0.0007(12) 0.0043(12) -0.0004(12)
C20 0.0372(17) 0.0205(15) 0.0323(17) -0.0015(13) 0.0083(14) -0.0013(12)
C21 0.0377(17) 0.0278(16) 0.0311(17) 0.0054(13) 0.0130(14) -0.0080(13)
C22 0.0327(17) 0.0382(18) 0.0297(17) -0.0022(14) 0.0143(14) -0.0061(13)
C23 0.0333(16) 0.0265(16) 0.0331(17) -0.0054(13) 0.0138(14) -0.0031(13)
C24 0.0247(14) 0.0229(15) 0.0189(14) 0.0000(11) 0.0055(12) -0.0004(11)
C25 0.057(2) 0.050(2) 0.057(2) -0.0098(18) 0.0349(19) -0.0159(17)
C26 0.0264(15) 0.0248(15) 0.0249(15) -0.0012(12) 0.0084(12) 0.0019(12)
C27 0.0330(17) 0.0307(17) 0.0352(18) -0.0052(14) 0.0154(14) 0.0022(13)
C28 0.0312(17) 0.0419(19) 0.047(2) -0.0080(16) 0.0220(15) -0.0005(14)
C29 0.0289(16) 0.0374(18) 0.054(2) -0.0131(16) 0.0184(16) -0.0064(13)
C30 0.0312(16) 0.0282(16) 0.0415(19) -0.0135(14) 0.0167(14) -0.0046(13)
C31 0.0251(14) 0.0251(15) 0.0229(15) 0.0001(12) 0.0098(12) -0.0005(12)
C32 0.043(2) 0.060(2) 0.107(4) -0.031(2) 0.043(2) -0.0192(18)
C33 0.0247(14) 0.0201(14) 0.0228(15) -0.0012(11) 0.0067(12) 0.0005(11)
C34 0.0209(14) 0.0233(15) 0.0264(16) 0.0032(12) 0.0079(12) -0.0016(11)
C35 0.0296(16) 0.0314(16) 0.0288(17) 0.0016(13) 0.0056(13) -0.0080(13)
C36 0.0372(18) 0.050(2) 0.0297(18) 0.0117(16) 0.0019(15) -0.0095(15)
C37 0.0413(19) 0.045(2) 0.045(2) 0.0243(17) 0.0052(17) 0.0041(16)
C38 0.0403(18) 0.0290(17) 0.045(2) 0.0101(15) 0.0107(16) 0.0052(14)
C39 0.0225(14) 0.0266(16) 0.0359(17) 0.0055(13) 0.0091(13) -0.0013(12)
C40 0.0224(14) 0.0208(14) 0.0276(16) -0.0034(12) 0.0110(12) -0.0027(11)
C41 0.0260(15) 0.0330(16) 0.0255(16) -0.0028(13) 0.0081(13) -0.0026(12)
C42 0.0326(17) 0.0410(19) 0.0291(17) -0.0085(14) 0.0087(14) -0.0131(14)
C43 0.0452(19) 0.0342(18) 0.044(2) -0.0165(15) 0.0233(17) -0.0080(15)
C44 0.0410(18) 0.0245(16) 0.045(2) -0.0045(14) 0.0182(16) 0.0012(13)
C45 0.0264(15) 0.0211(15) 0.0333(17) -0.0013(12) 0.0115(13) -0.0017(12)

loop_
_atom_type_symbol
_atom_type_description
_atom_type_scat_dispersion_real
_atom_type_scat_dispersion_imag
_atom_type_scat_source
C C 0.0033 0.0016 'International Tables Vol C Tables 4.2.6.8 and 6.1.1.4'
H H 0.0000 0.0000 'International Tables Vol C Tables 4.2.6.8 and 6.1.1.4'
B B 0.0013 0.0007 'International Tables Vol C Tables 4.2.6.8 and 6.1.1.4'
N N 0.0061 0.0033 'International Tables Vol C Tables 4.2.6.8 and 6.1.1.4'
S S 0.1246 0.1234 'International Tables Vol C Tables 4.2.6.8 and 6.1.1.4'

loop_
_geom_angle_atom_site_label_1
_geom_angle_atom_site_label_2
_geom_angle_atom_site_label_3
_geom_angle
C1 B1 S2 122.9(2)
C1 B1 S1 123.8(3)
S2 B1 S1 112.84(19)
C7 S1 B1 103.14(16)
C13 S2 B1 102.91(15)
C6 C1 C2 119.2(2)
C6 C1 B1 120.5(3)
C2 C1 B1 119.8(3)
C3 C2 C1 118.7(3)
C3 C2 C8 118.2(3)
C1 C2 C8 123.1(2)
C4 C3 C2 121.3(3)
C4 C3 H1 119.4
C2 C3 H1 119.4
C5 C4 C3 120.3(2)
C5 C4 N1 120.0(2)
C3 C4 N1 119.7(3)
C4 C5 C6 120.7(3)
C4 C5 H2 119.6
C6 C5 H2 119.6
C5 C6 C1 119.5(3)
C5 C6 C14 118.0(3)
C1 C6 C14 122.6(2)
C8 C7 C12 120.0(3)
C8 C7 S1 124.5(2)
C12 C7 S1 115.5(2)
C9 C8 C7 116.3(3)
C9 C8 C2 119.4(3)
C7 C8 C2 124.3(3)
C10 C9 C8 123.0(3)
C10 C9 H3 118.5
C8 C9 H3 118.5
C9 C10 C11 119.9(3)
C9 C10 H4 120.1
C11 C10 H4 120.1
C12 C11 C10 118.9(3)
C12 C11 H5 120.5
C10 C11 H5 120.5
C11 C12 C7 121.8(3)
C11 C12 H6 119.1
C7 C12 H6 119.1
C18 C13 C14 121.4(3)
C18 C13 S2 114.6(2)
C14 C13 S2 124.0(2)
C15 C14 C13 116.0(3)
C15 C14 C6 120.3(3)
C13 C14 C6 123.7(3)
C16 C15 C14 122.8(3)
C16 C15 H7 118.6
C14 C15 H7 118.6
C26 N1 C19 119.2(2)
C26 N1 C4 118.0(2)
C19 N1 C4 117.4(2)
C15 C16 C17 119.1(3)
C15 C16 H8 120.4
C17 C16 H8 120.4
C18 C17 C16 119.8(3)
C18 C17 H9 120.1
C16 C17 H9 120.1
C17 C18 C13 120.6(3)
C17 C18 H10 119.7
C13 C18 H10 119.7
C20 C19 C24 119.3(3)
C20 C19 N1 120.8(2)
C24 C19 N1 120.0(2)
C21 C20 C19 120.7(3)
C21 C20 H11 119.6
C19 C20 H11 119.6
C22 C21 C20 121.2(3)
C22 C21 H12 119.4
C20 C21 H12 119.4
C21 C22 C23 117.3(3)
C21 C22 C25 121.3(3)
C23 C22 C25 121.4(3)
C22 C23 C24 123.2(3)
C22 C23 H13 118.4
C24 C23 H13 118.4
C23 C24 C19 118.2(2)
C23 C24 C33 121.0(2)
C19 C24 C33 120.7(2)
C22 C25 H25 109.5
C22 C25 H26 109.5
H25 C25 H26 109.5
C22 C25 H27 109.5
H25 C25 H27 109.5
H26 C25 H27 109.5
C31 C26 C27 118.8(3)
C31 C26 N1 119.7(2)
C27 C26 N1 121.4(2)
C28 C27 C26 120.7(3)
C28 C27 H14 119.6
C26 C27 H14 119.6
C27 C28 C29 121.6(3)
C27 C28 H15 119.2
C29 C28 H15 119.2
C28 C29 C30 117.0(3)
C28 C29 C32 120.8(3)
C30 C29 C32 122.1(3)
C31 C30 C29 123.2(3)
C31 C30 H16 118.4
C29 C30 H16 118.4
C30 C31 C26 118.3(2)
C30 C31 C33 120.8(2)
C26 C31 C33 120.7(2)
C29 C32 H28 109.5
C29 C32 H29 109.5
H28 C32 H29 109.5
C29 C32 H30 109.5
H28 C32 H30 109.5
H29 C32 H30 109.5
C40 C33 C24 112.5(2)
C40 C33 C31 112.7(2)
C24 C33 C31 109.6(2)
C40 C33 C34 101.2(2)
C24 C33 C34 110.9(2)
C31 C33 C34 109.6(2)
C35 C34 C39 120.7(3)
C35 C34 C33 128.9(2)
C39 C34 C33 110.4(2)
C34 C35 C36 118.6(3)
C34 C35 H17 120.7
C36 C35 H17 120.7
C37 C36 C35 120.7(3)
C37 C36 H18 119.6
C35 C36 H18 119.6
C36 C37 C38 120.7(3)
C36 C37 H19 119.6
C38 C37 H19 119.6
C39 C38 C37 118.6(3)
C39 C38 H20 120.7
C37 C38 H20 120.7
C38 C39 C34 120.6(3)
C38 C39 C45 130.5(3)
C34 C39 C45 108.9(2)
C41 C40 C45 120.4(2)
C41 C40 C33 128.7(2)
C45 C40 C33 110.9(2)
C40 C41 C42 119.4(3)
C40 C41 H21 120.3
C42 C41 H21 120.3
C43 C42 C41 120.1(3)
C43 C42 H22 120.0
C41 C42 H22 120.0
C42 C43 C44 121.0(3)
C42 C43 H23 119.5
C44 C43 H23 119.5
C45 C44 C43 118.7(3)
C45 C44 H24 120.7
C43 C44 H24 120.7
C44 C45 C40 120.5(3)
C44 C45 C39 130.9(3)
C40 C45 C39 108.6(2)

loop_
_geom_bond_atom_site_label_1
_geom_bond_atom_site_label_2
_geom_bond_distance
B1 C1 1.523(4)
B1 S2 1.787(4)
B1 S1 1.795(4)
S1 C7 1.747(3)
S2 C13 1.754(3)
C1 C6 1.417(4)
C1 C2 1.432(4)
C2 C3 1.397(4)
C2 C8 1.485(4)
C3 C4 1.386(4)
C3 H1 0.9500
C4 C5 1.381(4)
C4 N1 1.439(3)
C5 C6 1.401(4)
C5 H2 0.9500
C6 C14 1.479(4)
C7 C8 1.409(4)
C7 C12 1.411(4)
C8 C9 1.405(4)
C9 C10 1.377(4)
C9 H3 0.9500
C10 C11 1.391(5)
C10 H4 0.9500
C11 C12 1.366(5)
C11 H5 0.9500
C12 H6 0.9500
C13 C18 1.378(5)
C13 C14 1.412(4)
C14 C15 1.405(4)
C15 C16 1.368(4)
C15 H7 0.9500
N1 C26 1.411(3)
N1 C19 1.420(3)
C16 C17 1.400(5)
C16 H8 0.9500
C17 C18 1.372(5)
C17 H9 0.9500
C18 H10 0.9500
C19 C20 1.394(4)
C19 C24 1.401(4)
C20 C21 1.389(4)
C20 H11 0.9500
C21 C22 1.387(4)
C21 H12 0.9500
C22 C23 1.389(4)
C22 C25 1.506(4)
C23 C24 1.397(4)
C23 H13 0.9500
C24 C33 1.534(4)
C25 H25 0.9800
C25 H26 0.9800
C25 H27 0.9800
C26 C31 1.403(4)
C26 C27 1.403(4)
C27 C28 1.377(4)
C27 H14 0.9500
C28 C29 1.383(4)
C28 H15 0.9500
C29 C30 1.394(4)
C29 C32 1.506(4)
C30 C31 1.388(4)
C30 H16 0.9500
C31 C33 1.537(4)
C32 H28 0.9800
C32 H29 0.9800
C32 H30 0.9800
C33 C40 1.531(4)
C33 C34 1.544(4)
C34 C35 1.374(4)
C34 C39 1.399(4)
C35 C36 1.394(4)
C35 H17 0.9500
C36 C37 1.382(5)
C36 H18 0.9500
C37 C38 1.389(5)
C37 H19 0.9500
C38 C39 1.383(4)
C38 H20 0.9500
C39 C45 1.476(4)
C40 C41 1.375(4)
C40 C45 1.403(4)
C41 C42 1.397(4)
C41 H21 0.9500
C42 C43 1.384(4)
C42 H22 0.9500
C43 C44 1.393(5)
C43 H23 0.9500
C44 C45 1.384(4)
C44 H24 0.9500

loop_
_geom_torsion_atom_site_label_1
_geom_torsion_atom_site_label_2
_geom_torsion_atom_site_label_3
_geom_torsion_atom_site_label_4
_geom_torsion
C1 B1 S1 C7 4.5(3)
S2 B1 S1 C7 176.70(17)
C1 B1 S2 C13 -13.0(3)
S1 B1 S2 C13 174.74(17)
S2 B1 C1 C6 3.5(4)
S1 B1 C1 C6 174.9(2)
S2 B1 C1 C2 -168.1(2)
S1 B1 C1 C2 3.3(4)
C6 C1 C2 C3 -6.0(4)
B1 C1 C2 C3 165.7(3)
C6 C1 C2 C8 175.7(2)
B1 C1 C2 C8 -12.6(4)
C1 C2 C3 C4 0.8(4)
C8 C2 C3 C4 179.1(3)
C2 C3 C4 C5 3.8(4)
C2 C3 C4 N1 -175.9(2)
C3 C4 C5 C6 -2.9(4)
N1 C4 C5 C6 176.7(2)
C4 C5 C6 C1 -2.4(4)
C4 C5 C6 C14 178.4(3)
C2 C1 C6 C5 6.9(4)
B1 C1 C6 C5 -164.8(3)
C2 C1 C6 C14 -174.0(2)
B1 C1 C6 C14 14.3(4)
B1 S1 C7 C8 -4.7(3)
B1 S1 C7 C12 175.9(2)
C12 C7 C8 C9 -3.7(4)
S1 C7 C8 C9 176.9(2)
C12 C7 C8 C2 176.3(3)
S1 C7 C8 C2 -3.1(4)
C3 C2 C8 C9 14.7(4)
C1 C2 C8 C9 -167.0(3)
C3 C2 C8 C7 -165.3(3)
C1 C2 C8 C7 13.0(4)
C7 C8 C9 C10 3.0(5)
C2 C8 C9 C10 -177.0(3)
C8 C9 C10 C11 0.2(5)
C9 C10 C11 C12 -2.5(5)
C10 C11 C12 C7 1.7(5)
C8 C7 C12 C11 1.5(5)
S1 C7 C12 C11 -179.1(2)
B1 S2 C13 C18 -170.5(3)
B1 S2 C13 C14 7.8(3)
C18 C13 C14 C15 6.0(5)
S2 C13 C14 C15 -172.1(2)
C18 C13 C14 C6 -174.4(3)
S2 C13 C14 C6 7.4(4)
C5 C6 C14 C15 -22.0(4)
C1 C6 C14 C15 158.9(3)
C5 C6 C14 C13 158.5(3)
C1 C6 C14 C13 -20.7(4)
C13 C14 C15 C16 -4.9(5)
C6 C14 C15 C16 175.5(3)
C5 C4 N1 C26 -113.7(3)
C3 C4 N1 C26 65.9(3)
C5 C4 N1 C19 92.3(3)
C3 C4 N1 C19 -88.1(3)
C14 C15 C16 C17 0.3(6)
C15 C16 C17 C18 3.6(7)
C16 C17 C18 C13 -2.4(7)
C14 C13 C18 C17 -2.5(6)
S2 C13 C18 C17 175.8(3)
C26 N1 C19 C20 -154.6(3)
C4 N1 C19 C20 -0.9(4)
C26 N1 C19 C24 24.3(4)
C4 N1 C19 C24 178.0(2)
C24 C19 C20 C21 3.3(4)
N1 C19 C20 C21 -177.9(3)
C19 C20 C21 C22 -1.0(5)
C20 C21 C22 C23 -1.4(4)
C20 C21 C22 C25 177.4(3)
C21 C22 C23 C24 1.6(5)
C25 C22 C23 C24 -177.2(3)
C22 C23 C24 C19 0.6(4)
C22 C23 C24 C33 178.4(3)
C20 C19 C24 C23 -3.0(4)
N1 C19 C24 C23 178.1(2)
C20 C19 C24 C33 179.2(2)
N1 C19 C24 C33 0.3(4)
C19 N1 C26 C31 -20.3(4)
C4 N1 C26 C31 -173.8(2)
C19 N1 C26 C27 161.0(3)
C4 N1 C26 C27 7.5(4)
C31 C26 C27 C28 3.6(4)
N1 C26 C27 C28 -177.7(3)
C26 C27 C28 C29 0.3(5)
C27 C28 C29 C30 -3.3(5)
C27 C28 C29 C32 179.4(3)
C28 C29 C30 C31 2.4(5)
C32 C29 C30 C31 179.7(3)
C29 C30 C31 C26 1.4(5)
C29 C30 C31 C33 -173.8(3)
C27 C26 C31 C30 -4.4(4)
N1 C26 C31 C30 176.9(3)
C27 C26 C31 C33 170.8(2)
N1 C26 C31 C33 -7.9(4)
C23 C24 C33 C40 31.0(3)
C19 C24 C33 C40 -151.3(2)
C23 C24 C33 C31 157.2(2)
C19 C24 C33 C31 -25.0(3)
C23 C24 C33 C34 -81.6(3)
C19 C24 C33 C34 96.2(3)
C30 C31 C33 C40 -29.9(4)
C26 C31 C33 C40 155.0(2)
C30 C31 C33 C24 -156.0(3)
C26 C31 C33 C24 28.9(3)
C30 C31 C33 C34 82.0(3)
C26 C31 C33 C34 -93.1(3)
C40 C33 C34 C35 -179.4(3)
C24 C33 C34 C35 -59.8(4)
C31 C33 C34 C35 61.4(3)
C40 C33 C34 C39 0.7(3)
C24 C33 C34 C39 120.2(2)
C31 C33 C34 C39 -118.6(2)
C39 C34 C35 C36 -1.2(4)
C33 C34 C35 C36 178.9(3)
C34 C35 C36 C37 1.3(4)
C35 C36 C37 C38 -0.7(5)
C36 C37 C38 C39 -0.2(5)
C37 C38 C39 C34 0.4(4)
C37 C38 C39 C45 -178.1(3)
C35 C34 C39 C38 0.3(4)
C33 C34 C39 C38 -179.7(2)
C35 C34 C39 C45 179.1(2)
C33 C34 C39 C45 -0.9(3)
C24 C33 C40 C41 60.9(4)
C31 C33 C40 C41 -63.7(4)
C34 C33 C40 C41 179.3(3)
C24 C33 C40 C45 -118.6(2)
C31 C33 C40 C45 116.9(2)
C34 C33 C40 C45 -0.1(3)
C45 C40 C41 C42 -0.2(4)
C33 C40 C41 C42 -179.5(3)
C40 C41 C42 C43 0.6(4)
C41 C42 C43 C44 -0.7(4)
C42 C43 C44 C45 0.5(4)
C43 C44 C45 C40 -0.1(4)
C43 C44 C45 C39 179.7(3)
C41 C40 C45 C44 0.0(4)
C33 C40 C45 C44 179.4(2)
C41 C40 C45 C39 -179.9(2)
C33 C40 C45 C39 -0.4(3)
C38 C39 C45 C44 -0.4(5)
C34 C39 C45 C44 -179.0(3)
C38 C39 C45 C40 179.5(3)
C34 C39 C45 C40 0.9(3)
